data_7055326
loop_
_publ_author_name
'Zhu, Qian-Jiang'
'Zhao, Wen-Xuan'
'Wang, Chuan-Zeng'
'Zhang, Ying'
'Zhang, Yun-Qian'
'Xue, Sai-Feng'
'Tao, Zhu'
'Clegg, Jack Kay'
'Lindoy, Lenard F.'
'Wei, Gang'

_publ_section_title
;
 Adducts of Aqua Complexes of Ln3+ with
 hexanohydroxyhexanomethylcucurbit[6]uril: Potential Application in the
 Isolation of Heavy Lanthanides
;
_journal_name_full 'New J. Chem.'
_journal_paper_doi 10.1039/C5NJ00964B
_journal_year 2016
_chemical_formula_sum 'C42 H113 Dy N24 O52'
_chemical_formula_weight 1949.06
_space_group_crystal_system monoclinic
_space_group_IT_number 12
_space_group_name_Hall '-C 2y'
_space_group_name_H-M_alt 'C 1 2/m 1'
_symmetry_space_group_name_Hall '-C 2y'
_symmetry_space_group_name_H-M 'C 1 2/m 1'
_atom_sites_solution_hydrogens geom
_audit_creation_method SHELXL-2014/6
_audit_update_record
;
2015-10-08 deposited with the CCDC.
2016-01-19 downloaded from the CCDC.
;
_cell_angle_alpha 90
_cell_angle_beta 120.371(6)
_cell_angle_gamma 90
_cell_formula_units_Z 2
_cell_length_a 21.655(5)
_cell_length_b 12.281(3)
_cell_length_c 16.381(7)
_cell_measurement_temperature 223(2)
_cell_volume 3759(2)
_computing_cell_refinement 'Bruker SMART'
_computing_data_collection 'Bruker SMART'
_computing_data_reduction 'Bruker SAINT'
_computing_molecular_graphics 'Bruker SHELXTL'
_computing_publication_material 'Bruker SHELXTL'
_computing_structure_refinement 'SHELXL-2014/6 (Sheldrick, 2014)'
_computing_structure_solution 'SHELXL-2014/6 (Sheldrick, 2014)'
_diffrn_ambient_temperature 223(2)
_diffrn_measured_fraction_theta_full 0.978
_diffrn_measured_fraction_theta_max 0.991
_diffrn_measurement_device_type 'CCD area detector'
_diffrn_measurement_method 'phi and omega scans'
_diffrn_radiation_type MoK\a
_diffrn_radiation_wavelength 0.71073
_diffrn_reflns_av_R_equivalents 0.0721
_diffrn_reflns_av_unetI/netI 0.0551
_diffrn_reflns_laue_measured_fraction_full 0.978
_diffrn_reflns_laue_measured_fraction_max 0.991
_diffrn_reflns_limit_h_max 24
_diffrn_reflns_limit_h_min -25
_diffrn_reflns_limit_k_max 14
_diffrn_reflns_limit_k_min -14
_diffrn_reflns_limit_l_max 19
_diffrn_reflns_limit_l_min -19
_diffrn_reflns_number 15769
_diffrn_reflns_point_group_measured_fraction_full 0.978
_diffrn_reflns_point_group_measured_fraction_max 0.991
_diffrn_reflns_theta_full 25.242
_diffrn_reflns_theta_max 25.098
_diffrn_reflns_theta_min 1.441
_diffrn_source 'fine-focus sealed tube'
_exptl_absorpt_coefficient_mu 1.124
_exptl_absorpt_correction_T_max 0.854
_exptl_absorpt_correction_T_min 0.795
_exptl_absorpt_correction_type multi-scan
_exptl_absorpt_process_details sadabs
_exptl_crystal_colour colourless
_exptl_crystal_density_diffrn 1.722
_exptl_crystal_density_method 'not measured'
_exptl_crystal_description block
_exptl_crystal_F_000 2030
_exptl_crystal_size_max 0.210
_exptl_crystal_size_mid 0.170
_exptl_crystal_size_min 0.140
_platon_squeeze_details
;
;
_refine_diff_density_max 4.413
_refine_diff_density_min -5.456
_refine_diff_density_rms 0.195
_refine_ls_extinction_method none
_refine_ls_goodness_of_fit_ref 1.068
_refine_ls_hydrogen_treatment constr
_refine_ls_matrix_type full
_refine_ls_number_parameters 246
_refine_ls_number_reflns 3493
_refine_ls_number_restraints 25
_refine_ls_restrained_S_all 4.472
_refine_ls_R_factor_all 0.0929
_refine_ls_R_factor_gt 0.0905
_refine_ls_shift/su_max 0.000
_refine_ls_shift/su_mean 0.000
_refine_ls_structure_factor_coef Fsqd
_refine_ls_weighting_details 'w=1/[\s^2^(Fo^2^)+(0.1705P)^2^+36.1612P] where P=(Fo^2^+2Fc^2^)/3'
_refine_ls_weighting_scheme calc
_refine_ls_wR_factor_gt 0.2459
_refine_ls_wR_factor_ref 0.2489
_reflns_Friedel_coverage 0.000
_reflns_number_gt 3331
_reflns_number_total 3493
_reflns_threshold_expression 'I > 2\s(I)'
_cod_data_source_file c5nj00964b2.cif
_cod_data_source_block Dy
_cod_database_code 7055326
_shelx_space_group_comment
;
The symmetry employed for this shelxl refinement is uniquely defined
by the following loop, which should always be used as a source of
symmetry information in preference to the above space-group names.
They are only intended as comments.
;
_shelx_estimated_absorpt_t_min 0.798
_shelx_estimated_absorpt_t_max 0.859
_shelxl_version_number 2014/6

loop_
_space_group_symop_operation_xyz
'x, y, z'
'-x, y, -z'
'x+1/2, y+1/2, z'
'-x+1/2, y+1/2, -z'
'-x, -y, -z'
'x, -y, z'
'-x+1/2, -y+1/2, -z'
'x+1/2, -y+1/2, z'

loop_
_atom_site_label
_atom_site_type_symbol
_atom_site_fract_x
_atom_site_fract_y
_atom_site_fract_z
_atom_site_U_iso_or_equiv
_atom_site_adp_type
_atom_site_occupancy
_atom_site_site_symmetry_order
_atom_site_calc_flag
_atom_site_refinement_flags_posn
_atom_site_refinement_flags_adp
_atom_site_refinement_flags_occupancy
O1W O 0.4183(9) 0.3499(11) 0.4594(15) 0.083(5) Uani 0.5 1 d . . P
O2W O 0.3890(10) 0.4286(15) 0.3807(18) 0.109(7) Uani 0.5 1 d . . P
O3W O 0.4619(13) 0.3612(16) 0.5574(15) 0.099(6) Uani 0.5 1 d . . P
O4W O 0.499(2) 0.4302(14) 0.629(2) 0.177(16) Uani 0.5 1 d . . P
Dy1 Dy 0.4952(5) 0.5000 0.5052(7) 0.0303(9) Uani 0.5 2 d S T P
C1 C 0.6969(7) 0.1554(10) 0.5251(11) 0.083(4) Uani 1 1 d . . .
C2 C 0.7711(7) 0.0000 0.5915(7) 0.069(4) Uani 1 2 d DS TU P
C3 C 0.7414(5) 0.0000 0.4890(7) 0.055(3) Uani 1 2 d DS TU P
C4 C 0.6548(7) 0.1386(10) 0.3575(9) 0.076(3) Uani 1 1 d . . .
H4A H 0.6844 0.1186 0.3301 0.091 Uiso 1 1 calc R U .
H4B H 0.6536 0.2183 0.3595 0.091 Uiso 1 1 calc R U .
C5 C 0.5228(8) 0.1550(10) 0.2743(10) 0.081(3) Uani 1 1 d . . .
C6 C 0.5684(10) 0.0000 0.2424(12) 0.066(4) Uani 1 2 d S T P
C7 C 0.4888(11) 0.0000 0.1830(10) 0.070(4) Uani 1 2 d S T P
C8 C 0.3934(9) 0.1413(12) 0.1650(11) 0.090(4) Uani 1 1 d . . .
H8A H 0.3966 0.2204 0.1739 0.108 Uiso 1 1 calc R U .
H8B H 0.3705 0.1274 0.0969 0.108 Uiso 1 1 calc R U .
C9 C 0.3287(7) 0.1530(10) 0.2504(8) 0.071(3) Uani 1 1 d . . .
C10 C 0.3081(9) 0.0000 0.1564(11) 0.069(4) Uani 1 2 d S T P
C11 C 0.2566(8) 0.0000 0.1980(11) 0.075(5) Uani 1 2 d DS T P
C12 C 0.2398(8) 0.1399(12) 0.3013(10) 0.088(4) Uani 1 1 d . . .
H12A H 0.1889 0.1239 0.2593 0.105 Uiso 1 1 calc R U .
H12B H 0.2451 0.2193 0.3059 0.105 Uiso 1 1 calc R U .
C13 C 0.7989(6) 0.0000 0.4602(7) 0.048 Uani 1 2 d DS TU P
H13A H 0.7759 0.0000 0.3918 0.071 Uiso 1 2 calc R U P
H13B H 0.8285 0.0645 0.4854 0.071 Uiso 0.5 1 calc R U P
H13C H 0.8285 -0.0645 0.4854 0.071 Uiso 0.5 1 calc R U P
C14 C 0.4590(13) 0.0000 0.0754(13) 0.110(8) Uani 1 2 d S T P
H14A H 0.4749 0.0651 0.0579 0.165 Uiso 0.5 1 calc R U P
H14B H 0.4763 -0.0638 0.0582 0.165 Uiso 0.5 1 calc R U P
H14C H 0.4071 -0.0013 0.0425 0.165 Uiso 1 2 calc R U P
C15 C 0.2771(16) 0.0000 0.0609(16) 0.148(13) Uani 1 2 d S T P
H15A H 0.2505 0.0671 0.0356 0.223 Uiso 0.5 1 calc R U P
H15B H 0.3138 -0.0057 0.0437 0.223 Uiso 0.5 1 calc R U P
H15C H 0.2447 -0.0615 0.0349 0.223 Uiso 0.5 1 calc R U P
N1 N 0.7389(5) 0.0979(9) 0.6071(8) 0.075(3) Uani 1 1 d . . .
N2 N 0.6881(6) 0.0999(8) 0.4498(8) 0.073(2) Uani 1 1 d . . .
N3 N 0.5831(6) 0.1001(8) 0.2953(8) 0.078(3) Uani 1 1 d . . .
N4 N 0.4651(6) 0.0979(8) 0.2101(7) 0.075(3) Uani 1 1 d . . .
N5 N 0.3486(5) 0.0996(8) 0.1972(8) 0.074(2) Uani 1 1 d . . .
N6 N 0.2787(6) 0.0983(8) 0.2585(7) 0.075(3) Uani 1 1 d . . .
O1 O 0.6709(7) 0.2472(6) 0.5170(9) 0.105(3) Uani 1 1 d . . .
O2 O 0.5200(8) 0.2450(8) 0.3031(11) 0.126(4) Uani 1 1 d . . .
O3 O 0.3526(6) 0.2426(7) 0.2900(7) 0.093(3) Uani 1 1 d . . .
O4 O 0.8457(8) 0.0000 0.631(2) 0.225(15) Uani 1 2 d DS T P
H4 H 0.8579 -0.0550 0.6131 0.337 Uiso 0.5 1 calc R U P
O5 O 0.6047(12) 0.0000 0.1911(15) 0.148(8) Uani 1 2 d S T P
H5 H 0.5960 -0.0576 0.1606 0.222 Uiso 0.5 1 calc R U P
O6 O 0.1821(8) 0.0000 0.1314(19) 0.218(15) Uani 1 2 d DS T P
H6 H 0.1595 0.0000 0.1600 0.327 Uiso 1 2 calc R U P

loop_
_atom_site_aniso_label
_atom_site_aniso_U_11
_atom_site_aniso_U_22
_atom_site_aniso_U_33
_atom_site_aniso_U_23
_atom_site_aniso_U_13
_atom_site_aniso_U_12
O1W 0.072(9) 0.032(7) 0.139(15) -0.023(8) 0.049(10) -0.031(7)
O2W 0.078(11) 0.050(10) 0.165(19) 0.009(11) 0.036(12) 0.016(8)
O3W 0.150(18) 0.073(12) 0.118(14) -0.015(11) 0.101(14) -0.048(12)
O4W 0.43(5) 0.029(8) 0.23(3) -0.023(12) 0.28(4) -0.037(17)
Dy1 0.0371(19) 0.0202(4) 0.0591(17) 0.000 0.0431(7) 0.000
C1 0.090(8) 0.060(7) 0.134(11) -0.017(7) 0.082(9) -0.030(6)
C2 0.067(9) 0.074(10) 0.080(7) 0.000 0.047(7) 0.000
C3 0.102(8) 0.020(4) 0.058(5) 0.000 0.052(5) 0.000
C4 0.084(8) 0.057(7) 0.104(9) -0.012(6) 0.062(7) -0.017(6)
C5 0.111(10) 0.055(7) 0.097(8) -0.005(6) 0.067(8) -0.007(7)
C6 0.093(11) 0.052(8) 0.080(9) 0.000 0.063(9) 0.000
C7 0.131(15) 0.044(7) 0.058(8) 0.000 0.065(9) 0.000
C8 0.117(11) 0.062(8) 0.118(10) 0.002(7) 0.080(9) -0.010(7)
C9 0.078(7) 0.055(6) 0.073(6) 0.013(5) 0.032(5) 0.013(5)
C10 0.078(10) 0.056(9) 0.065(8) 0.000 0.030(8) 0.000
C11 0.068(9) 0.061(9) 0.062(8) 0.000 0.008(7) 0.000
C12 0.086(8) 0.067(8) 0.104(9) 0.010(7) 0.043(7) 0.008(7)
C13 0.095 0.012 0.046 0.000 0.044 0.000
C14 0.119(17) 0.16(2) 0.060(10) 0.000 0.051(11) 0.000
C15 0.13(2) 0.24(4) 0.078(13) 0.000 0.053(14) 0.000
N1 0.076(6) 0.066(6) 0.097(7) 0.006(5) 0.054(5) 0.002(5)
N2 0.084(6) 0.051(5) 0.110(7) -0.004(5) 0.069(6) -0.011(5)
N3 0.119(8) 0.047(5) 0.102(7) 0.001(5) 0.080(7) 0.012(5)
N4 0.089(7) 0.060(6) 0.088(6) 0.007(5) 0.053(5) 0.005(5)
N5 0.081(6) 0.049(5) 0.096(6) -0.014(5) 0.047(5) -0.004(4)
N6 0.080(6) 0.054(5) 0.077(5) 0.000(4) 0.030(5) 0.008(5)
O1 0.145(9) 0.026(4) 0.175(10) -0.007(5) 0.103(8) 0.003(4)
O2 0.152(10) 0.049(5) 0.205(13) -0.053(7) 0.110(10) -0.014(6)
O3 0.116(7) 0.047(4) 0.111(7) -0.014(4) 0.053(6) -0.010(5)
O4 0.107(16) 0.35(5) 0.22(3) 0.000 0.088(18) 0.000
O5 0.160(18) 0.18(2) 0.145(15) 0.000 0.111(15) 0.000
O6 0.094(14) 0.27(4) 0.19(2) 0.000 0.002(15) 0.000

loop_
_atom_type_symbol
_atom_type_description
_atom_type_scat_dispersion_real
_atom_type_scat_dispersion_imag
_atom_type_scat_source
C C 0.0033 0.0016 'International Tables Vol C Tables 4.2.6.8 and 6.1.1.4'
H H 0.0000 0.0000 'International Tables Vol C Tables 4.2.6.8 and 6.1.1.4'
N N 0.0061 0.0033 'International Tables Vol C Tables 4.2.6.8 and 6.1.1.4'
O O 0.0106 0.0060 'International Tables Vol C Tables 4.2.6.8 and 6.1.1.4'
Dy Dy -0.1892 4.4098 'International Tables Vol C Tables 4.2.6.8 and 6.1.1.4'

loop_
_geom_angle_atom_site_label_1
_geom_angle_atom_site_label_2
_geom_angle_atom_site_label_3
_geom_angle
_geom_angle_site_symmetry_1
_geom_angle_site_symmetry_3
O3W O1W O2W 132.9(15) . .
O3W O1W Dy1 66.1(8) . .
O2W O1W Dy1 71.7(10) . .
O3W O1W Dy1 70.4(8) . 5_666
O2W O1W Dy1 69.9(10) . 5_666
Dy1 O1W Dy1 7.0(2) . 5_666
O1W O2W O2W 131.0(11) . 6_565
O1W O2W Dy1 71.6(10) . .
O2W O2W Dy1 68.0(4) 6_565 .
O1W O2W Dy1 75.0(10) . 5_666
O2W O2W Dy1 68.7(4) 6_565 5_666
Dy1 O2W Dy1 7.7(3) . 5_666
O4W O3W O1W 146(2) . .
O4W O3W Dy1 70.9(11) . .
O1W O3W Dy1 78.1(10) . .
O4W O3W Dy1 74.2(10) . 5_666
O1W O3W Dy1 76.3(9) . 5_666
Dy1 O3W Dy1 6.1(2) . 5_666
O3W O4W O4W 129.4(16) . 6_565
O3W O4W Dy1 73.4(13) . .
O4W O4W Dy1 66.6(5) 6_565 .
O3W O4W Dy1 73.6(12) . 5_666
O4W O4W Dy1 69.2(4) 6_565 5_666
Dy1 O4W Dy1 5.1(4) . 5_666
Dy1 Dy1 O4W 139(3) 5_666 .
Dy1 Dy1 O4W 139(3) 5_666 6_565
O4W Dy1 O4W 46.8(9) . 6_565
Dy1 Dy1 O3W 128.5(7) 5_666 .
O4W Dy1 O3W 35.8(9) . .
O4W Dy1 O3W 78.9(8) 6_565 .
Dy1 Dy1 O3W 128.5(7) 5_666 6_565
O4W Dy1 O3W 78.9(8) . 6_565
O4W Dy1 O3W 35.8(9) 6_565 6_565
O3W Dy1 O3W 102.4(11) . 6_565
Dy1 Dy1 O2W 99(3) 5_666 .
O4W Dy1 O2W 103.0(12) . .
O4W Dy1 O2W 121.5(13) 6_565 .
O3W Dy1 O2W 71.1(9) . .
O3W Dy1 O2W 105.0(9) 6_565 .
Dy1 Dy1 O2W 99(3) 5_666 6_565
O4W Dy1 O2W 121.5(13) . 6_565
O4W Dy1 O2W 103.0(12) 6_565 6_565
O3W Dy1 O2W 105.0(9) . 6_565
O3W Dy1 O2W 71.1(9) 6_565 6_565
O2W Dy1 O2W 44.0(9) . 6_565
Dy1 Dy1 O1W 112(2) 5_666 6_565
O4W Dy1 O1W 107.4(9) . 6_565
O4W Dy1 O1W 70.8(10) 6_565 6_565
O3W Dy1 O1W 114.7(8) . 6_565
O3W Dy1 O1W 35.8(7) 6_565 6_565
O2W Dy1 O1W 77.8(7) . 6_565
O2W Dy1 O1W 36.7(7) 6_565 6_565
Dy1 Dy1 O1W 112(2) 5_666 .
O4W Dy1 O1W 70.8(10) . .
O4W Dy1 O1W 107.4(9) 6_565 .
O3W Dy1 O1W 35.8(7) . .
O3W Dy1 O1W 114.7(8) 6_565 .
O2W Dy1 O1W 36.7(7) . .
O2W Dy1 O1W 77.8(7) 6_565 .
O1W Dy1 O1W 104.0(9) 6_565 .
Dy1 Dy1 O2W 74(3) 5_666 5_666
O4W Dy1 O2W 83.3(12) . 5_666
O4W Dy1 O2W 66.1(12) 6_565 5_666
O3W Dy1 O2W 113.5(9) . 5_666
O3W Dy1 O2W 80.3(9) 6_565 5_666
O2W Dy1 O2W 172.3(3) . 5_666
O2W Dy1 O2W 135.9(8) 6_565 5_666
O1W Dy1 O2W 104.7(6) 6_565 5_666
O1W Dy1 O2W 145.9(7) . 5_666
Dy1 Dy1 O2W 74(3) 5_666 2_656
O4W Dy1 O2W 66.1(12) . 2_656
O4W Dy1 O2W 83.3(12) 6_565 2_656
O3W Dy1 O2W 80.3(9) . 2_656
O3W Dy1 O2W 113.5(9) 6_565 2_656
O2W Dy1 O2W 135.9(8) . 2_656
O2W Dy1 O2W 172.3(3) 6_565 2_656
O1W Dy1 O2W 145.9(7) 6_565 2_656
O1W Dy1 O2W 104.7(6) . 2_656
O2W Dy1 O2W 42.7(8) 5_666 2_656
Dy1 Dy1 O3W 45.4(6) 5_666 2_656
O4W Dy1 O3W 106.0(8) . 2_656
O4W Dy1 O3W 147.1(10) 6_565 2_656
O3W Dy1 O3W 83.6(10) . 2_656
O3W Dy1 O3W 173.9(2) 6_565 2_656
O2W Dy1 O3W 77.5(8) . 2_656
O2W Dy1 O3W 108.4(9) 6_565 2_656
O1W Dy1 O3W 142.0(8) 6_565 2_656
O1W Dy1 O3W 70.7(7) . 2_656
O2W Dy1 O3W 96.6(8) 5_666 2_656
O2W Dy1 O3W 66.3(8) 2_656 2_656
O1 C1 N2 121.5(15) . .
O1 C1 N1 127.8(14) . .
N2 C1 N1 110.7(12) . .
C3 C2 N1 103.1(7) . 6
C3 C2 N1 103.1(7) . .
N1 C2 N1 109.0(10) 6 .
C3 C2 O4 105.4(14) . .
N1 C2 O4 117.0(8) 6 .
N1 C2 O4 117.0(8) . .
C2 C3 C13 113.4(6) . .
C2 C3 N2 105.9(6) . .
C13 C3 N2 114.4(6) . .
C2 C3 N2 105.9(6) . 6
C13 C3 N2 114.4(6) . 6
N2 C3 N2 101.8(9) . 6
N2 C4 N3 116.0(10) . .
N2 C4 H4A 108.3 . .
N3 C4 H4A 108.3 . .
N2 C4 H4B 108.3 . .
N3 C4 H4B 108.3 . .
H4A C4 H4B 107.4 . .
O2 C5 N4 124.4(15) . .
O2 C5 N3 125.9(15) . .
N4 C5 N3 109.5(11) . .
O5 C6 N3 109.7(9) . 6
O5 C6 N3 109.7(9) . .
N3 C6 N3 116.8(13) 6 .
O5 C6 C7 114.8(15) . .
N3 C6 C7 102.9(9) 6 .
N3 C6 C7 102.9(9) . .
N4 C7 N4 110.7(13) 6 .
N4 C7 C6 105.6(10) 6 .
N4 C7 C6 105.6(10) . .
N4 C7 C14 109.9(10) 6 .
N4 C7 C14 109.9(10) . .
C6 C7 C14 115.0(15) . .
N5 C8 N4 116.0(12) . .
N5 C8 H8A 108.3 . .
N4 C8 H8A 108.3 . .
N5 C8 H8B 108.3 . .
N4 C8 H8B 108.3 . .
H8A C8 H8B 107.4 . .
O3 C9 N5 126.2(13) . .
O3 C9 N6 122.3(12) . .
N5 C9 N6 111.4(11) . .
C15 C10 N5 111.3(10) . 6
C15 C10 N5 111.3(10) . .
N5 C10 N5 114.4(14) 6 .
C15 C10 C11 116.9(18) . .
N5 C10 C11 101.2(9) 6 .
N5 C10 C11 101.2(9) . .
N6 C11 N6 109.3(12) 6 .
N6 C11 O6 111.8(11) 6 .
N6 C11 O6 111.8(11) . .
N6 C11 C10 103.3(9) 6 .
N6 C11 C10 103.3(9) . .
O6 C11 C10 116.6(19) . .
N6 C12 N1 115.3(11) . 2_656
N6 C12 H12A 108.4 . .
N1 C12 H12A 108.4 2_656 .
N6 C12 H12B 108.4 . .
N1 C12 H12B 108.4 2_656 .
H12A C12 H12B 107.5 . .
C3 C13 H13A 109.5 . .
C3 C13 H13B 109.5 . .
H13A C13 H13B 109.5 . .
C3 C13 H13C 109.5 . .
H13A C13 H13C 109.5 . .
H13B C13 H13C 109.5 . .
C7 C14 H14A 109.5 . .
C7 C14 H14B 109.5 . .
H14A C14 H14B 109.5 . .
C7 C14 H14C 109.5 . .
H14A C14 H14C 109.5 . .
H14B C14 H14C 109.5 . .
C10 C15 H15A 109.5 . .
C10 C15 H15B 109.5 . .
H15A C15 H15B 109.5 . .
C10 C15 H15C 109.5 . .
H15A C15 H15C 109.5 . .
H15B C15 H15C 109.5 . .
C1 N1 C12 123.0(11) . 2_656
C1 N1 C2 112.7(10) . .
C12 N1 C2 123.2(11) 2_656 .
C1 N2 C4 125.7(11) . .
C1 N2 C3 106.7(11) . .
C4 N2 C3 125.3(9) . .
C5 N3 C4 125.1(10) . .
C5 N3 C6 112.4(12) . .
C4 N3 C6 122.4(11) . .
C5 N4 C8 122.6(11) . .
C5 N4 C7 109.5(12) . .
C8 N4 C7 126.9(13) . .
C9 N5 C8 125.4(11) . .
C9 N5 C10 113.4(12) . .
C8 N5 C10 120.0(12) . .
C9 N6 C12 125.1(11) . .
C9 N6 C11 110.3(12) . .
C12 N6 C11 123.2(12) . .
C2 O4 H4 109.5 . .
C6 O5 H5 109.5 . .
C11 O6 H6 109.5 . .

loop_
_geom_bond_atom_site_label_1
_geom_bond_atom_site_label_2
_geom_bond_distance
_geom_bond_site_symmetry_2
O1W O3W 1.40(3) .
O1W O2W 1.47(3) .
O1W Dy1 2.339(13) .
O1W Dy1 2.478(13) 5_666
O2W O2W 1.75(4) 6_565
O2W Dy1 2.34(2) .
O2W Dy1 2.41(2) 5_666
O3W O4W 1.33(3) .
O3W Dy1 2.186(16) .
O3W Dy1 2.403(16) 5_666
O4W O4W 1.71(3) 6_565
O4W Dy1 2.16(2) .
O4W Dy1 2.41(2) 5_666
Dy1 Dy1 0.326(10) 5_666
Dy1 O4W 2.16(2) 6_565
Dy1 O3W 2.187(16) 6_565
Dy1 O2W 2.34(2) 6_565
Dy1 O1W 2.339(13) 6_565
Dy1 O2W 2.41(2) 5_666
Dy1 O2W 2.41(2) 2_656
Dy1 O3W 2.403(16) 2_656
C1 O1 1.238(16) .
C1 N2 1.336(17) .
C1 N1 1.377(19) .
C2 C3 1.462(9) .
C2 N1 1.476(12) 6
C2 N1 1.476(12) .
C2 O4 1.404(10) .
C3 C13 1.539(2) .
C3 N2 1.581(12) .
C3 N2 1.581(12) 6
C4 N2 1.389(17) .
C4 N3 1.441(16) .
C4 H4A 0.9800 .
C4 H4B 0.9800 .
C5 O2 1.215(16) .
C5 N4 1.353(17) .
C5 N3 1.351(18) .
C6 O5 1.41(2) .
C6 N3 1.443(12) 6
C6 N3 1.443(13) .
C6 C7 1.49(3) .
C7 N4 1.462(14) 6
C7 N4 1.462(14) .
C7 C14 1.54(2) .
C8 N5 1.414(16) .
C8 N4 1.441(19) .
C8 H8A 0.9800 .
C8 H8B 0.9800 .
C9 O3 1.249(15) .
C9 N5 1.325(16) .
C9 N6 1.338(17) .
C10 C15 1.35(3) .
C10 N5 1.456(13) 6
C10 N5 1.456(13) .
C10 C11 1.57(3) .
C11 N6 1.480(13) 6
C11 N6 1.480(13) .
C11 O6 1.419(10) .
C12 N6 1.434(18) .
C12 N1 1.425(18) 2_656
C12 H12A 0.9800 .
C12 H12B 0.9800 .
C13 H13A 0.9700 .
C13 H13B 0.9700 .
C13 H13C 0.9700 .
C14 H14A 0.9700 .
C14 H14B 0.9700 .
C14 H14C 0.9700 .
C15 H15A 0.9700 .
C15 H15B 0.9700 .
C15 H15C 0.9700 .
N1 C12 1.425(18) 2_656
O4 H4 0.8300 .
O5 H5 0.8300 .
O6 H6 0.8300 .

loop_
_platon_squeeze_void_nr
_platon_squeeze_void_average_x
_platon_squeeze_void_average_y
_platon_squeeze_void_average_z
_platon_squeeze_void_volume
_platon_squeeze_void_count_electrons
_platon_squeeze_void_content
1 0.001 -0.033 0.000 1141 442 ' '
2 0.500 0.000 0.500 116 38 ' '
3 0.000 0.500 0.500 116 38 ' '
